data_9005382
loop_
_publ_author_name
'Aurisicchio C'
'Demartin F'
'Ottolini L'
'Pezzotta F'

_publ_section_title
;
 Homogeneous liddicoatite from Madagascar: a possible
 reference material? First EMPA, SIMS and SREF data
 Sample: 2
 Locality: Madagascar
;
_journal_name_full 'European Journal of Mineralogy'
_journal_page_first 237
_journal_page_last 242
_journal_volume 11
_journal_year 1999
_chemical_formula_sum 'Al7 B3 Ca0.452 H3.93 K0.04 Li2 Na0.435 O33 Si6'
_chemical_name_mineral Liddicoatite
_space_group_IT_number 160
_symmetry_space_group_name_Hall 'R 3 -2"'
_symmetry_space_group_name_H-M 'R 3 m :H'
_cell_angle_alpha 90
_cell_angle_beta 90
_cell_angle_gamma 120
_cell_formula_units_Z 3
_cell_length_a 15.882
_cell_length_b 15.882
_cell_length_c 7.115
_cell_volume 1554.232
_cod_original_sg_symbol_H-M 'R 3 m'
_cod_original_formula_sum 'Ca.452 Na.435 K.04 Li2 Al7 Si6 B3 O33 H3.93'
_cod_database_code 9005382

loop_
_symmetry_equiv_pos_as_xyz
x,y,z
2/3+x,1/3+y,1/3+z
1/3+x,2/3+y,2/3+z
x,x-y,z
2/3+x,1/3+x-y,1/3+z
1/3+x,2/3+x-y,2/3+z
-y,-x,z
2/3-y,1/3-x,1/3+z
1/3-y,2/3-x,2/3+z
-x+y,y,z
2/3-x+y,1/3+y,1/3+z
1/3-x+y,2/3+y,2/3+z
-y,x-y,z
2/3-y,1/3+x-y,1/3+z
1/3-y,2/3+x-y,2/3+z
-x+y,-x,z
2/3-x+y,1/3-x,1/3+z
1/3-x+y,2/3-x,2/3+z

loop_
_atom_site_label
_atom_site_fract_x
_atom_site_fract_y
_atom_site_fract_z
_atom_site_occupancy
_atom_site_U_iso_or_equiv
_atom_site_type_symbol
_atom_site_attached_hydrogens
CaX 0.00000 0.00000 0.23610 0.45200 0.00836 Ca 0
NaX 0.00000 0.00000 0.23610 0.43500 0.00836 Na 0
KX 0.00000 0.00000 0.23610 0.04000 0.00836 K 0
LiY 0.93825 0.06175 0.63080 0.66667 0.00825 Li 0
AlY 0.93825 0.06175 0.63080 0.33333 0.00825 Al 0
AlZ 0.29725 0.26030 0.61261 1.00000 0.00583 Al 0
Si 0.19207 0.19018 0.00057 1.00000 0.00456 Si 0
B 0.10938 0.89062 0.45480 1.00000 0.00684 B 0
O1 0.98880 0.01120 0.78740 0.66667 0.01684 O 0
O-H1_1 0.98880 0.01120 0.78740 0.33333 0.01684 O 1
O-H1_2 0.26960 0.13480 0.50990 1.00000 0.01089 O 1
O2 0.06047 0.93953 0.48000 1.00000 0.02026 O 0
O3 0.09251 0.18502 0.07360 1.00000 0.00937 O 0
O4 0.18490 0.09245 0.09530 1.00000 0.00950 O 0
O5 0.19646 0.18665 0.77680 1.00000 0.00798 O 0
O6 0.28575 0.28560 0.08200 1.00000 0.00709 O 0
O7 0.20969 0.27035 0.44290 1.00000 0.00836 O 0

loop_
_cod_changelog_entry_id
_cod_changelog_entry_author
_cod_changelog_entry_date
_cod_changelog_entry_text
1
;cod-tools version 3.8.0
Id: cif_guess_AMCSD_atom_types 9581 2023-05-17 12:35:41Z saulius
;
2023-05-21T08:52:51+03:00
;Derived atom types and hydrogen counts
from atom names that follow the AMCSD naming convention
(Wat == water, O-H == hydroxyl).
;
2
;cod-tools version 3.10.1
Id: cif_fix_AMCSD_atom_labels 10224 2024-08-07 11:09:31Z saulius
;
2024-08-07T19:39:28+03:00
;Changed the following '_atom_site_label' values:
the first duplicated label 'O-H1'  converted to 'O-H1_1'
duplicated label 'O-H1' at index 10 converted to 'O-H1_2'
;
